data_7035938
loop_
_publ_author_name
'Sorsche, Dieter'
'Pehlken, Christian'
'Baur, Christian'
'Rommel, Sebastian'
'Kastner, Katharina'
'Streb, Carsten'
'Rau, Sven'

_publ_section_title
;
 Novel phenanthroline-diaryldiazadiene ligands with heteroditopic
 coordination spheres.
;
_journal_issue 35
_journal_name_full 'Dalton transactions (Cambridge, England : 2003)'
_journal_page_first 15404
_journal_page_last 15407
_journal_paper_doi 10.1039/c5dt02383a
_journal_volume 44
_journal_year 2015
_chemical_formula_moiety 'C28 H24 N4'
_chemical_formula_sum 'C28 H24 N4'
_chemical_formula_weight 416.51
_chemical_name_common phen(N-o-Xyl)2
_space_group_IT_number 14
_symmetry_cell_setting monoclinic
_symmetry_Int_Tables_number 14
_symmetry_space_group_name_Hall '-P 2ybc'
_symmetry_space_group_name_H-M 'P 1 21/c 1'
_atom_sites_solution_hydrogens geom
_audit_creation_date 2015-02-09T14:46:07-00:00
_audit_creation_method 'WinGX routine CIF_UPDATE'
_audit_update_record
;
2015-02-09 deposited with the CCDC.
2015-06-29 downloaded from the CCDC.
;
_cell_angle_alpha 90
_cell_angle_beta 102.6660(10)
_cell_angle_gamma 90
_cell_formula_units_Z 4
_cell_length_a 15.6277(2)
_cell_length_b 7.31640(10)
_cell_length_c 20.3483(3)
_cell_measurement_reflns_used 6281
_cell_measurement_temperature 180.00(14)
_cell_measurement_theta_max 73.4827
_cell_measurement_theta_min 2.8958
_cell_volume 2269.98(5)
_computing_cell_refinement
;
        CrysAlisPro, Agilent Technologies,
        Version 1.171.35.21 (release 20-01-2012 CrysAlis171 .NET)
        (compiled Jan 23 2012,18:06:46)
;
_computing_data_collection
;
        CrysAlisPro, Agilent Technologies,
        Version 1.171.35.21 (release 20-01-2012 CrysAlis171 .NET)
        (compiled Jan 23 2012,18:06:46)
;
_computing_data_reduction
;
        CrysAlisPro, Agilent Technologies,
        Version 1.171.35.21 (release 20-01-2012 CrysAlis171 .NET)
        (compiled Jan 23 2012,18:06:46)
;
_computing_structure_refinement 'SHELXL-2013 (Sheldrick, 2013)'
_diffrn_ambient_temperature 180.00(14)
_diffrn_detector_area_resol_mean 10.3385
_diffrn_measured_fraction_theta_full 0.997
_diffrn_measured_fraction_theta_max 0.968
_diffrn_measurement_device_type 'SuperNova, Dual, Cu at zero, Atlas'
_diffrn_measurement_method '\w scans'
_diffrn_orient_matrix_UB_11 -0.0020517
_diffrn_orient_matrix_UB_12 0.2104821
_diffrn_orient_matrix_UB_13 0.0019088
_diffrn_orient_matrix_UB_21 0.0975615
_diffrn_orient_matrix_UB_22 0.0024581
_diffrn_orient_matrix_UB_23 0.0360254
_diffrn_orient_matrix_UB_31 0.0261506
_diffrn_orient_matrix_UB_32 0.0073047
_diffrn_orient_matrix_UB_33 -0.0686783
_diffrn_radiation_monochromator mirror
_diffrn_radiation_probe x-ray
_diffrn_radiation_type MoK\a
_diffrn_radiation_wavelength 0.71073
_diffrn_reflns_av_R_equivalents 0.0184
_diffrn_reflns_av_unetI/netI 0.0525
_diffrn_reflns_Laue_measured_fraction_full 0.997
_diffrn_reflns_Laue_measured_fraction_max 0.968
_diffrn_reflns_limit_h_max 19
_diffrn_reflns_limit_h_min -17
_diffrn_reflns_limit_k_max 8
_diffrn_reflns_limit_k_min -8
_diffrn_reflns_limit_l_max 17
_diffrn_reflns_limit_l_min -25
_diffrn_reflns_number 10877
_diffrn_reflns_point_group_measured_fraction_full 0.997
_diffrn_reflns_point_group_measured_fraction_max 0.968
_diffrn_reflns_theta_full 25.242
_diffrn_reflns_theta_max 26.251
_diffrn_reflns_theta_min 3.459
_exptl_absorpt_coefficient_mu 0.073
_exptl_absorpt_correction_T_max 0.949
_exptl_absorpt_correction_T_min 0.912
_exptl_absorpt_correction_type analytical
_exptl_absorpt_process_details
;
        CrysAlisPro, Agilent Technologies,
        Version 1.171.35.21 (release 20-01-2012 CrysAlis171 .NET)
        (compiled Jan 23 2012,18:06:46)
Analytical numeric absorption correction using a multifaceted crystal
                        model based on expressions derived by R.C. Clark & J.S.
        (Clark, R. C. & Reid, J. S. (1995). Acta Cryst. A51, 887-897)
;
_exptl_crystal_colour red
_exptl_crystal_density_diffrn 1.219
_exptl_crystal_description fragment
_exptl_crystal_F_000 880
_exptl_crystal_size_max 0.2071
_exptl_crystal_size_mid 0.1818
_exptl_crystal_size_min 0.1202
_refine_diff_density_max 0.288
_refine_diff_density_min -0.171
_refine_diff_density_rms 0.036
_refine_ls_extinction_method none
_refine_ls_goodness_of_fit_ref 1.044
_refine_ls_hydrogen_treatment constr
_refine_ls_matrix_type full
_refine_ls_number_parameters 293
_refine_ls_number_reflns 4445
_refine_ls_number_restraints 0
_refine_ls_restrained_S_all 1.044
_refine_ls_R_factor_all 0.0431
_refine_ls_R_factor_gt 0.0371
_refine_ls_shift/su_max 0
_refine_ls_shift/su_mean 0
_refine_ls_structure_factor_coef Fsqd
_refine_ls_weighting_details
;
 w=1/[\s^2^(Fo^2^)+(0.0493P)^2^+0.6181P]
 where P=(Fo^2^+2Fc^2^)/3
;
_refine_ls_weighting_scheme calc
_refine_ls_wR_factor_gt 0.0998
_refine_ls_wR_factor_ref 0.1037
_reflns_number_gt 3905
_reflns_number_total 4445
_reflns_threshold_expression 'I > 2\s(I)'
_cod_data_source_file c5dt02383a2.cif
_cod_data_source_block shelx_x
_cod_depositor_comments 'Adding full bibliography for 7035937--7035939.cif.'
_cod_original_sg_symbol_H-M 'P 21/c'
_cod_database_code 7035938

loop_
_symmetry_equiv_pos_as_xyz
'x, y, z'
'-x, y+1/2, -z+1/2'
'-x, -y, -z'
'x, -y-1/2, z-1/2'

loop_
_atom_site_label
_atom_site_type_symbol
_atom_site_fract_x
_atom_site_fract_y
_atom_site_fract_z
_atom_site_U_iso_or_equiv
_atom_site_adp_type
_atom_site_occupancy
_atom_site_calc_flag
N3 N 0.12267(6) 0.02964(15) 0.32107(5) 0.0286(2) Uani 1 d
N1 N 0.40545(7) 0.10416(16) 0.27363(5) 0.0325(2) Uani 1 d
C14 C 0.05980(7) -0.05895(17) 0.35113(6) 0.0269(3) Uani 1 d
N4 N 0.22714(6) -0.07673(14) 0.45465(5) 0.0263(2) Uani 1 d
N2 N 0.43992(7) -0.24297(16) 0.32497(6) 0.0329(2) Uani 1 d
C6 C 0.25180(7) -0.10240(16) 0.39970(6) 0.0249(2) Uani 1 d
C16 C 0.01778(8) 0.04389(18) 0.39262(6) 0.0312(3) Uani 1 d
C21 C 0.27396(8) -0.14816(17) 0.51722(6) 0.0265(3) Uani 1 d
C1 C 0.37272(7) -0.15047(17) 0.34026(6) 0.0271(3) Uani 1 d
C7 C 0.20493(7) 0.00621(17) 0.34006(6) 0.0255(2) Uani 1 d
C8 C 0.26412(8) 0.09833(17) 0.30285(6) 0.0267(3) Uani 1 d
C12 C 0.34759(8) 0.02522(18) 0.30478(6) 0.0271(3) Uani 1 d
C10 C 0.29843(9) 0.3375(2) 0.23342(7) 0.0369(3) Uani 1 d
H10 H 0.2837 0.4432 0.2081 0.044 Uiso 1 calc
C18 C -0.05344(9) -0.0328(2) 0.41275(7) 0.0374(3) Uani 1 d
H18 H -0.082 0.0334 0.4406 0.045 Uiso 1 calc
C5 C 0.32625(8) -0.21415(17) 0.38763(6) 0.0268(3) Uani 1 d
C2 C 0.46175(9) -0.4020(2) 0.35588(7) 0.0373(3) Uani 1 d
H2 H 0.5077 -0.4675 0.345 0.045 Uiso 1 calc
C22 C 0.35095(8) -0.06093(19) 0.55064(6) 0.0330(3) Uani 1 d
C15 C 0.03254(8) -0.23612(19) 0.33077(6) 0.0319(3) Uani 1 d
C23 C 0.23666(9) -0.29161(18) 0.54665(6) 0.0331(3) Uani 1 d
C4 C 0.35150(9) -0.38020(19) 0.41943(7) 0.0338(3) Uani 1 d
H4 H 0.3225 -0.4261 0.4512 0.041 Uiso 1 calc
C3 C 0.42016(9) -0.4759(2) 0.40326(7) 0.0386(3) Uani 1 d
H3 H 0.4381 -0.5874 0.4237 0.046 Uiso 1 calc
C20 C -0.03953(9) -0.3069(2) 0.35191(7) 0.0386(3) Uani 1 d
H20 H -0.059 -0.4242 0.3388 0.046 Uiso 1 calc
C19 C -0.08272(9) -0.2062(2) 0.39200(7) 0.0405(3) Uani 1 d
H19 H -0.1314 -0.2549 0.405 0.049 Uiso 1 calc
C9 C 0.23919(8) 0.25597(18) 0.26539(6) 0.0321(3) Uani 1 d
H9 H 0.1836 0.3055 0.262 0.038 Uiso 1 calc
C11 C 0.38080(9) 0.2582(2) 0.23997(7) 0.0361(3) Uani 1 d
H11 H 0.4211 0.3164 0.2196 0.043 Uiso 1 calc
C26 C 0.39149(9) -0.1243(2) 0.61435(7) 0.0399(3) Uani 1 d
H26 H 0.4431 -0.0691 0.6373 0.048 Uiso 1 calc
C24 C 0.27982(11) -0.3496(2) 0.61055(7) 0.0422(3) Uani 1 d
H24 H 0.2566 -0.4455 0.631 0.051 Uiso 1 calc
C25 C 0.35683(10) -0.2668(2) 0.64411(7) 0.0436(4) Uani 1 d
H25 H 0.385 -0.3075 0.6867 0.052 Uiso 1 calc
C13 C 0.07946(10) -0.3452(2) 0.28696(8) 0.0449(4) Uani 1 d
H13A H 0.0488 -0.458 0.2745 0.067 Uiso 1 calc
H13B H 0.1381 -0.3708 0.3113 0.067 Uiso 1 calc
H13C H 0.0814 -0.2765 0.2471 0.067 Uiso 1 calc
C28 C 0.15409(10) -0.3809(2) 0.50801(8) 0.0455(4) Uani 1 d
H28A H 0.1679 -0.4588 0.4738 0.068 Uiso 1 calc
H28B H 0.1134 -0.2885 0.4873 0.068 Uiso 1 calc
H28C H 0.1284 -0.4523 0.5382 0.068 Uiso 1 calc
C17 C 0.05178(10) 0.2305(2) 0.41520(8) 0.0428(3) Uani 1 d
H17A H 0.013 0.2876 0.4396 0.064 Uiso 1 calc
H17B H 0.0549 0.3034 0.3766 0.064 Uiso 1 calc
H17C H 0.1092 0.2198 0.4439 0.064 Uiso 1 calc
C27 C 0.38731(11) 0.0999(2) 0.51946(8) 0.0495(4) Uani 1 d
H27A H 0.437 0.1486 0.5509 0.074 Uiso 1 calc
H27B H 0.343 0.1924 0.5081 0.074 Uiso 1 calc
H27C H 0.4052 0.0611 0.4794 0.074 Uiso 1 calc

loop_
_atom_site_aniso_label
_atom_site_aniso_U_11
_atom_site_aniso_U_22
_atom_site_aniso_U_33
_atom_site_aniso_U_23
_atom_site_aniso_U_13
_atom_site_aniso_U_12
N3 0.0262(5) 0.0336(6) 0.0258(5) 0.0032(4) 0.0052(4) 0.0012(4)
N1 0.0304(5) 0.0386(6) 0.0301(5) -0.0001(5) 0.0106(4) -0.0031(4)
C14 0.0227(5) 0.0321(6) 0.0238(5) 0.0051(5) 0.0008(4) 0.0011(5)
N4 0.0257(5) 0.0291(5) 0.0238(5) 0.0008(4) 0.0048(4) -0.0009(4)
N2 0.0290(5) 0.0363(6) 0.0342(6) -0.0043(5) 0.0087(4) 0.0028(4)
C6 0.0232(5) 0.0260(6) 0.0248(6) 0.0000(5) 0.0041(4) -0.0025(4)
C16 0.0302(6) 0.0326(7) 0.0309(6) 0.0051(5) 0.0066(5) 0.0018(5)
C21 0.0295(6) 0.0286(6) 0.0217(5) 0.0001(5) 0.0066(5) 0.0051(5)
C1 0.0246(6) 0.0314(6) 0.0246(5) -0.0045(5) 0.0037(4) -0.0003(5)
C7 0.0262(6) 0.0277(6) 0.0226(5) -0.0014(5) 0.0055(4) 0.0011(5)
C8 0.0269(6) 0.0308(6) 0.0220(5) -0.0007(5) 0.0044(4) -0.0018(5)
C12 0.0263(6) 0.0325(7) 0.0225(5) -0.0029(5) 0.0054(4) -0.0024(5)
C10 0.0405(7) 0.0349(7) 0.0361(7) 0.0083(6) 0.0102(6) -0.0010(6)
C18 0.0337(7) 0.0442(8) 0.0368(7) 0.0049(6) 0.0127(6) 0.0024(6)
C5 0.0259(6) 0.0285(6) 0.0250(6) -0.0022(5) 0.0031(4) 0.0003(5)
C2 0.0327(7) 0.0366(7) 0.0432(7) -0.0056(6) 0.0098(6) 0.0071(6)
C22 0.0336(6) 0.0354(7) 0.0286(6) -0.0036(5) 0.0040(5) 0.0015(5)
C15 0.0285(6) 0.0352(7) 0.0283(6) 0.0009(5) -0.0020(5) 0.0014(5)
C23 0.0395(7) 0.0316(7) 0.0307(6) 0.0013(5) 0.0130(5) 0.0043(5)
C4 0.0373(7) 0.0325(7) 0.0321(6) 0.0020(5) 0.0091(5) 0.0032(5)
C3 0.0410(7) 0.0304(7) 0.0435(8) 0.0017(6) 0.0078(6) 0.0089(6)
C20 0.0340(7) 0.0355(7) 0.0409(7) 0.0019(6) -0.0034(6) -0.0081(6)
C19 0.0301(6) 0.0482(9) 0.0429(7) 0.0094(7) 0.0073(6) -0.0072(6)
C9 0.0315(6) 0.0344(7) 0.0302(6) 0.0036(5) 0.0067(5) 0.0019(5)
C11 0.0370(7) 0.0404(8) 0.0336(7) 0.0045(6) 0.0135(5) -0.0054(6)
C26 0.0397(7) 0.0475(8) 0.0283(6) -0.0084(6) -0.0017(5) 0.0094(6)
C24 0.0602(9) 0.0373(8) 0.0333(7) 0.0094(6) 0.0191(7) 0.0110(7)
C25 0.0565(9) 0.0486(9) 0.0239(6) 0.0030(6) 0.0047(6) 0.0228(7)
C13 0.0437(8) 0.0446(8) 0.0439(8) -0.0138(7) 0.0041(6) -0.0001(7)
C28 0.0476(8) 0.0411(8) 0.0509(9) 0.0025(7) 0.0174(7) -0.0106(7)
C17 0.0483(8) 0.0331(7) 0.0523(9) -0.0027(6) 0.0227(7) 0.0001(6)
C27 0.0469(8) 0.0513(9) 0.0457(8) -0.0011(7) 0.0001(7) -0.0168(7)

loop_
_atom_type_symbol
_atom_type_description
_atom_type_scat_dispersion_real
_atom_type_scat_dispersion_imag
_atom_type_scat_source
C C 0.0033 0.0016 'International Tables Vol C Tables 4.2.6.8 and 6.1.1.4'
H H 0 0 'International Tables Vol C Tables 4.2.6.8 and 6.1.1.4'
N N 0.0061 0.0033 'International Tables Vol C Tables 4.2.6.8 and 6.1.1.4'

loop_
_exptl_crystal_face_index_h
_exptl_crystal_face_index_k
_exptl_crystal_face_index_l
_exptl_crystal_face_perp_dist
-5 0 13 0.0754
5 0 -13 0.0754
-4 -4 4 0.091
-1 5 1 0.0836
-1 0 -13 0.0691
10 0 0 0.0779
3 0 11 0.0475
-5 -3 -7 0.0814
1 -4 6 0.0931
-7 1 -6 0.066
-9 -2 4 0.0751
7 3 2 0.0772
0 -5 -3 0.1051
-5 3 -6 0.0777
-8 -1 -6 0.0636
-10 -1 4 0.0728

loop_
_geom_angle_atom_site_label_1
_geom_angle_atom_site_label_2
_geom_angle_atom_site_label_3
_geom_angle
C7 N3 C14 123.79(10)
C11 N1 C12 117.26(11)
C16 C14 C15 121.67(11)
C16 C14 N3 118.35(11)
C15 C14 N3 119.29(11)
C6 N4 C21 122.44(10)
C2 N2 C1 117.63(11)
N4 C6 C5 128.66(11)
N4 C6 C7 116.35(11)
C5 C6 C7 114.77(10)
C18 C16 C14 118.34(12)
C18 C16 C17 122.09(12)
C14 C16 C17 119.56(11)
C23 C21 C22 121.95(11)
C23 C21 N4 118.60(11)
C22 C21 N4 119.11(11)
N2 C1 C5 122.64(12)
N2 C1 C12 117.45(11)
C5 C1 C12 119.91(11)
N3 C7 C8 119.17(11)
N3 C7 C6 126.84(11)
C8 C7 C6 113.95(10)
C9 C8 C12 118.61(11)
C9 C8 C7 121.80(11)
C12 C8 C7 119.59(11)
N1 C12 C8 122.75(12)
N1 C12 C1 117.92(11)
C8 C12 C1 119.29(11)
C9 C10 C11 118.50(13)
C19 C18 C16 120.96(13)
C4 C5 C1 118.10(11)
C4 C5 C6 123.77(11)
C1 C5 C6 118.12(11)
N2 C2 C3 124.02(12)
C26 C22 C21 117.91(13)
C26 C22 C27 121.06(13)
C21 C22 C27 121.00(12)
C20 C15 C14 117.92(12)
C20 C15 C13 121.31(13)
C14 C15 C13 120.77(12)
C24 C23 C21 117.81(13)
C24 C23 C28 122.65(13)
C21 C23 C28 119.51(12)
C3 C4 C5 119.20(12)
C4 C3 C2 118.40(13)
C19 C20 C15 121.21(13)
C20 C19 C18 119.87(13)
C10 C9 C8 118.78(12)
N1 C11 C10 124.03(12)
C25 C26 C22 121.33(13)
C25 C24 C23 121.14(14)
C26 C25 C24 119.84(13)

loop_
_geom_bond_atom_site_label_1
_geom_bond_atom_site_label_2
_geom_bond_distance
N3 C7 1.2702(15)
N3 C14 1.4225(15)
N1 C11 1.3313(18)
N1 C12 1.3432(16)
C14 C16 1.3974(18)
C14 C15 1.3986(18)
N4 C6 1.2740(16)
N4 C21 1.4216(15)
N2 C2 1.3309(18)
N2 C1 1.3421(16)
C6 C5 1.4858(16)
C6 C7 1.5003(16)
C16 C18 1.3861(18)
C16 C17 1.4999(19)
C21 C23 1.3975(18)
C21 C22 1.3996(18)
C1 C5 1.4074(17)
C1 C12 1.4843(18)
C7 C8 1.4799(16)
C8 C9 1.3902(18)
C8 C12 1.4024(17)
C10 C9 1.3786(18)
C10 C11 1.391(2)
C18 C19 1.383(2)
C5 C4 1.3922(18)
C2 C3 1.385(2)
C22 C26 1.3915(18)
C22 C27 1.506(2)
C15 C20 1.3907(19)
C15 C13 1.5019(19)
C23 C24 1.3932(19)
C23 C28 1.505(2)
C4 C3 1.3802(19)
C20 C19 1.380(2)
C26 C25 1.375(2)
C24 C25 1.386(2)
